data_7214476
loop_
_publ_author_name
'Yang, Wei'
'Wang, Chiming'
'Ma, Qi'
'Liu, Chenxi'
'Wang, Hailong'
'Jiang, Jianzhuang'

_publ_section_title
;
 Synthesis, crystal structures, and luminescence properties of seven
 tripodal imidazole-based Zn/Cd(ii) coordination polymers induced by
 tricarboxylates
;
_journal_issue 21
_journal_name_full CrystEngComm
_journal_page_first 4554
_journal_paper_doi 10.1039/c4ce00212a
_journal_volume 16
_journal_year 2014
_chemical_formula_sum 'C30 H25 Cd1.5 N6 O10'
_chemical_formula_weight 798.16
_chemical_name_systematic
;
 ?
;
_space_group_IT_number 5
_symmetry_cell_setting monoclinic
_symmetry_space_group_name_Hall 'C 2y'
_symmetry_space_group_name_H-M 'C 1 2 1'
_atom_sites_solution_hydrogens geom
_atom_sites_solution_primary direct
_atom_sites_solution_secondary difmap
_audit_creation_method SHELXL-97
_cell_angle_alpha 90.00
_cell_angle_beta 94.263(5)
_cell_angle_gamma 90.00
_cell_formula_units_Z 4
_cell_length_a 27.4177(12)
_cell_length_b 8.2315(3)
_cell_length_c 13.7691(7)
_cell_measurement_reflns_used 2559
_cell_measurement_temperature 293(2)
_cell_measurement_theta_max 28.43
_cell_measurement_theta_min 2.94
_cell_volume 3098.9(2)
_computing_structure_refinement 'SHELXL-97 (Sheldrick, 1997)'
_diffrn_ambient_temperature 293(2)
_diffrn_detector_area_resol_mean 16.2141
_diffrn_measured_fraction_theta_full 0.998
_diffrn_measured_fraction_theta_max 0.998
_diffrn_measurement_device_type 'Xcalibur, Eos, Gemini'
_diffrn_measurement_method '\w scans'
_diffrn_radiation_monochromator graphite
_diffrn_radiation_source 'fine-focus sealed tube'
_diffrn_radiation_type MoK\a
_diffrn_radiation_wavelength 0.71073
_diffrn_reflns_av_R_equivalents 0.0395
_diffrn_reflns_av_sigmaI/netI 0.0712
_diffrn_reflns_limit_h_max 32
_diffrn_reflns_limit_h_min -32
_diffrn_reflns_limit_k_max 9
_diffrn_reflns_limit_k_min -9
_diffrn_reflns_limit_l_max 16
_diffrn_reflns_limit_l_min -16
_diffrn_reflns_number 10048
_diffrn_reflns_theta_full 25.00
_diffrn_reflns_theta_max 25.00
_diffrn_reflns_theta_min 2.95
_diffrn_standards_interval_count 0
_diffrn_standards_interval_time 0
_diffrn_standards_number 0
_exptl_absorpt_coefficient_mu 1.107
_exptl_absorpt_correction_T_max 0.895
_exptl_absorpt_correction_T_min 0.838
_exptl_absorpt_correction_type multi-scan
_exptl_absorpt_process_details
;
CrysAlisPro, Agilent Technologies,
Version 1.171.35.19 (release 27-10-2011 CrysAlis171 .NET)
(compiled Oct 27 2011,15:02:11)
Empirical absorption correction using spherical harmonics,
 implemented in SCALE3 ABSPACK scaling algorithm.
;
_exptl_crystal_colour colorless
_exptl_crystal_density_diffrn 1.711
_exptl_crystal_density_method 'not measured'
_exptl_crystal_description block
_exptl_crystal_F_000 1596
_exptl_crystal_size_max 0.16
_exptl_crystal_size_mid 0.14
_exptl_crystal_size_min 0.10
_refine_diff_density_max 1.392
_refine_diff_density_min -0.540
_refine_diff_density_rms 0.105
_refine_ls_abs_structure_details 'Flack H D (1983), Acta Cryst. A39, 876-881'
_refine_ls_abs_structure_Flack -0.02(4)
_refine_ls_extinction_method none
_refine_ls_goodness_of_fit_ref 1.044
_refine_ls_hydrogen_treatment mixed
_refine_ls_matrix_type full
_refine_ls_number_parameters 429
_refine_ls_number_reflns 5169
_refine_ls_number_restraints 16
_refine_ls_restrained_S_all 1.048
_refine_ls_R_factor_all 0.0583
_refine_ls_R_factor_gt 0.0464
_refine_ls_shift/su_max 0.001
_refine_ls_shift/su_mean 0.000
_refine_ls_structure_factor_coef Fsqd
_refine_ls_weighting_details 'calc w=1/[\s^2^(Fo^2^)+(0.0530P)^2^+0.0000P] where P=(Fo^2^+2Fc^2^)/3'
_refine_ls_weighting_scheme calc
_refine_ls_wR_factor_gt 0.1002
_refine_ls_wR_factor_ref 0.1043
_reflns_number_gt 4455
_reflns_number_total 5169
_reflns_threshold_expression >2sigma(I)
_cod_data_source_file c4ce00212a3.cif
_cod_data_source_block 7
_cod_depositor_comments 'Adding full bibliography for 7214470--7214476.cif.'
_cod_original_sg_symbol_Hall 'C 2y '
_cod_original_sg_symbol_H-M 'C 2'
_cod_original_formula_sum 'C30 H25 Cd1.50 N6 O10'
_cod_database_code 7214476

loop_
_symmetry_equiv_pos_as_xyz
'x, y, z'
'-x, y, -z'
'x+1/2, y+1/2, z'
'-x+1/2, y+1/2, -z'

loop_
_atom_site_label
_atom_site_type_symbol
_atom_site_fract_x
_atom_site_fract_y
_atom_site_fract_z
_atom_site_U_iso_or_equiv
_atom_site_adp_type
_atom_site_occupancy
_atom_site_symmetry_multiplicity
_atom_site_calc_flag
_atom_site_refinement_flags
C1 C 0.7204(3) 1.2956(9) -0.7034(7) 0.034(2) Uani 1 1 d .
C2 C 0.7917(3) 1.0407(9) -0.6378(5) 0.0238(18) Uani 1 1 d .
C3 C 0.7377(3) 1.1717(9) -0.7747(5) 0.0279(16) Uani 1 1 d .
C4 C 0.7706(3) 1.0518(9) -0.7405(5) 0.0237(16) Uani 1 1 d .
C5 C 0.7823(3) 0.9276(8) -0.8033(5) 0.0259(19) Uani 1 1 d .
C6 C 0.7637(3) 0.9280(10) -0.9009(6) 0.041(2) Uani 1 1 d .
H6 H 0.7722 0.8462 -0.9430 0.049 Uiso 1 1 calc R
C7 C 0.7327(4) 1.0504(11) -0.9337(6) 0.043(2) Uani 1 1 d .
H7 H 0.7206 1.0521 -0.9986 0.051 Uiso 1 1 calc R
C8 C 0.7193(3) 1.1704(11) -0.8717(6) 0.039(2) Uani 1 1 d .
H8 H 0.6977 1.2513 -0.8946 0.047 Uiso 1 1 calc R
C9 C 0.8333(3) 0.6937(9) -0.8149(5) 0.0263(18) Uani 1 1 d .
C10 C 0.8639(3) 0.7398(11) -0.8864(6) 0.040(2) Uani 1 1 d .
H10 H 0.8659 0.8477 -0.9058 0.048 Uiso 1 1 calc R
C11 C 0.8917(3) 0.6177(10) -0.9286(7) 0.040(2) Uani 1 1 d .
H11 H 0.9127 0.6461 -0.9759 0.048 Uiso 1 1 calc R
C12 C 0.8883(3) 0.4551(11) -0.9007(5) 0.0332(17) Uani 1 1 d .
C13 C 0.8562(3) 0.4123(9) -0.8307(6) 0.035(2) Uani 1 1 d .
H13 H 0.8535 0.3041 -0.8124 0.042 Uiso 1 1 calc R
C14 C 0.8281(3) 0.5293(9) -0.7883(6) 0.035(2) Uani 1 1 d .
H14 H 0.8062 0.4998 -0.7430 0.042 Uiso 1 1 calc R
C15 C 0.9221(3) 0.3342(11) -0.9418(7) 0.037(2) Uani 1 1 d .
C16 C 0.6078(3) 1.2376(9) -0.4381(5) 0.0270(18) Uani 1 1 d .
H16 H 0.5907 1.3311 -0.4236 0.032 Uiso 1 1 calc R
C17 C 0.6594(3) 1.0742(9) -0.4956(6) 0.0328(19) Uani 1 1 d .
H17 H 0.6851 1.0352 -0.5295 0.039 Uiso 1 1 calc R
C18 C 0.6292(3) 0.9817(11) -0.4455(6) 0.0347(18) Uani 1 1 d .
H18 H 0.6307 0.8697 -0.4372 0.042 Uiso 1 1 calc R
C19 C 0.5535(3) 1.0502(9) -0.3584(6) 0.0247(18) Uani 1 1 d .
C20 C 0.5293(3) 0.9038(9) -0.3779(6) 0.0279(19) Uani 1 1 d .
H20 H 0.5415 0.8266 -0.4190 0.034 Uiso 1 1 calc R
C21 C 0.4859(3) 0.8775(9) -0.3331(6) 0.0252(17) Uani 1 1 d .
C22 C 0.4676(3) 0.9895(10) -0.2714(6) 0.0320(18) Uani 1 1 d .
H22 H 0.4392 0.9677 -0.2407 0.038 Uiso 1 1 calc R
C23 C 0.4919(3) 1.1345(9) -0.2555(6) 0.0277(18) Uani 1 1 d .
C24 C 0.5355(3) 1.1664(9) -0.2988(5) 0.0270(16) Uani 1 1 d .
H24 H 0.5520 1.2642 -0.2874 0.032 Uiso 1 1 calc R
C25 C 0.4991(3) 1.3752(10) -0.1466(6) 0.035(2) Uani 1 1 d .
H25 H 0.5330 1.3841 -0.1433 0.043 Uiso 1 1 calc R
C26 C 0.4246(3) 1.4233(10) -0.1290(7) 0.045(2) Uani 1 1 d .
H26 H 0.3964 1.4753 -0.1115 0.054 Uiso 1 1 calc R
C27 C 0.4247(3) 1.2862(12) -0.1809(7) 0.044(2) Uani 1 1 d .
H27 H 0.3977 1.2245 -0.2028 0.053 Uiso 1 1 calc R
C28 C 0.4106(3) 0.7112(9) -0.3710(6) 0.0304(19) Uani 1 1 d .
H28 H 0.3882 0.7951 -0.3661 0.036 Uiso 1 1 calc R
C29 C 0.4800(3) 0.5784(9) -0.3683(6) 0.036(2) Uani 1 1 d .
H29 H 0.5129 0.5506 -0.3627 0.043 Uiso 1 1 calc R
C30 C 0.4416(3) 0.4803(11) -0.3923(5) 0.0352(17) Uani 1 1 d .
H30 H 0.4442 0.3699 -0.4054 0.042 Uiso 1 1 calc R
O1 O 0.7413(3) 1.3166(8) -0.6245(5) 0.051(2) Uani 1 1 d .
O2 O 0.6814(3) 1.3646(10) -0.7272(6) 0.075(2) Uani 1 1 d U
O3 O 0.76687(16) 0.9715(8) -0.5768(3) 0.0301(10) Uani 1 1 d .
O4 O 0.8337(2) 1.0941(7) -0.6145(4) 0.0371(14) Uani 1 1 d .
O5 O 0.8098(2) 0.8039(6) -0.7606(4) 0.0374(15) Uani 1 1 d .
O6 O 0.9320(3) 0.2061(8) -0.8959(5) 0.065(2) Uani 1 1 d .
O7 O 0.9419(3) 0.3663(8) -1.0157(5) 0.062(2) Uani 1 1 d .
O8 O 0.9131(2) 1.0380(7) -0.7261(5) 0.0537(17) Uani 1 1 d D
H8A H 0.8845 1.0395 -0.7068 0.080 Uiso 1 1 d RD
H8B H 0.9153 1.0941 -0.7771 0.080 Uiso 1 1 d RD
O9 O 0.7049(3) 1.7128(8) -0.6177(7) 0.083(3) Uani 1 1 d D
H9A H 0.6902 1.7616 -0.6661 0.124 Uiso 1 1 d RD
H9B H 0.7360 1.7169 -0.6214 0.124 Uiso 1 1 d RD
O10 O 0.3619(5) 0.8944(17) -0.1764(11) 0.188(7) Uani 1 1 d D
H10A H 0.3652 0.8159 -0.1332 0.282 Uiso 1 1 d RD
H10B H 0.3455 0.9711 -0.1521 0.282 Uiso 1 1 d RD
Cd1 Cd 0.679360(17) 1.46739(5) -0.55856(3) 0.02291(14) Uani 1 1 d .
Cd2 Cd 0.5000 1.66793(9) 0.0000 0.0320(2) Uani 1 2 d S
N1 N 0.6461(2) 1.2371(8) -0.4887(5) 0.0295(15) Uani 1 1 d .
N2 N 0.5954(2) 1.0861(7) -0.4089(4) 0.0254(14) Uani 1 1 d .
N3 N 0.4734(2) 1.2543(8) -0.1953(5) 0.0314(16) Uani 1 1 d .
N4 N 0.4704(2) 1.4768(9) -0.1053(4) 0.0369(15) Uani 1 1 d .
N5 N 0.4596(2) 0.7296(8) -0.3537(5) 0.0307(17) Uani 1 1 d .
N6 N 0.3983(2) 0.5633(7) -0.3951(5) 0.0282(15) Uani 1 1 d .

loop_
_atom_site_aniso_label
_atom_site_aniso_U_11
_atom_site_aniso_U_22
_atom_site_aniso_U_33
_atom_site_aniso_U_23
_atom_site_aniso_U_13
_atom_site_aniso_U_12
C1 0.022(4) 0.021(4) 0.060(6) 0.001(4) 0.009(4) 0.007(3)
C2 0.034(5) 0.019(4) 0.018(4) -0.004(3) 0.004(4) -0.004(3)
C3 0.032(4) 0.027(4) 0.026(4) 0.002(4) 0.007(3) 0.004(4)
C4 0.023(4) 0.026(4) 0.023(4) -0.003(3) 0.011(3) -0.002(3)
C5 0.034(4) 0.018(5) 0.026(4) -0.007(3) 0.010(3) 0.008(3)
C6 0.057(6) 0.041(6) 0.024(4) -0.011(3) -0.002(4) 0.012(4)
C7 0.058(6) 0.051(5) 0.018(4) -0.003(4) -0.006(4) 0.015(5)
C8 0.047(5) 0.038(5) 0.032(5) 0.001(4) -0.007(4) 0.023(4)
C9 0.030(4) 0.025(4) 0.024(4) -0.005(3) 0.001(3) 0.011(3)
C10 0.048(6) 0.039(5) 0.033(5) 0.003(4) 0.002(4) -0.001(4)
C11 0.044(6) 0.040(6) 0.037(5) 0.000(4) 0.016(5) 0.013(4)
C12 0.031(4) 0.034(5) 0.034(4) -0.006(4) 0.000(3) 0.008(4)
C13 0.037(5) 0.021(4) 0.049(5) 0.005(3) 0.006(4) 0.006(3)
C14 0.033(5) 0.037(5) 0.036(5) -0.001(3) 0.015(4) 0.010(4)
C15 0.043(6) 0.034(5) 0.036(5) -0.007(4) 0.010(4) 0.011(4)
C16 0.024(4) 0.022(4) 0.035(5) -0.004(3) 0.008(4) 0.006(3)
C17 0.030(5) 0.028(4) 0.042(5) 0.003(4) 0.018(4) 0.004(4)
C18 0.036(4) 0.023(4) 0.048(4) -0.012(4) 0.013(3) 0.004(4)
C19 0.020(4) 0.021(4) 0.032(5) -0.001(3) -0.008(4) -0.001(3)
C20 0.025(4) 0.030(4) 0.027(4) -0.002(3) -0.008(4) -0.002(3)
C21 0.024(4) 0.025(4) 0.027(4) 0.007(3) 0.000(3) -0.007(3)
C22 0.024(4) 0.028(5) 0.044(4) 0.002(4) 0.005(3) 0.000(4)
C23 0.015(4) 0.031(5) 0.037(5) -0.002(3) 0.001(3) 0.001(3)
C24 0.025(4) 0.018(4) 0.039(4) 0.000(4) 0.003(3) -0.004(3)
C25 0.027(5) 0.029(4) 0.051(5) -0.011(4) 0.008(4) -0.003(4)
C26 0.029(5) 0.039(6) 0.068(6) -0.005(4) 0.014(4) -0.002(4)
C27 0.017(5) 0.063(6) 0.052(6) -0.011(5) 0.002(4) -0.002(4)
C28 0.025(4) 0.030(5) 0.037(5) 0.004(3) 0.004(4) 0.004(3)
C29 0.022(4) 0.027(5) 0.059(6) -0.005(4) 0.006(4) -0.002(4)
C30 0.035(4) 0.027(4) 0.042(4) -0.009(5) -0.007(3) 0.007(5)
O1 0.071(5) 0.047(4) 0.034(4) -0.020(3) -0.005(4) 0.030(4)
O2 0.068(4) 0.081(4) 0.076(4) -0.022(3) -0.001(3) 0.024(3)
O3 0.030(3) 0.037(3) 0.024(2) 0.001(3) 0.008(2) 0.003(3)
O4 0.037(4) 0.044(3) 0.029(3) -0.003(2) 0.000(3) -0.001(3)
O5 0.057(4) 0.029(3) 0.026(3) -0.008(2) -0.001(3) 0.024(3)
O6 0.086(5) 0.052(4) 0.061(4) 0.019(3) 0.040(4) 0.043(4)
O7 0.080(5) 0.043(4) 0.068(5) 0.010(3) 0.035(4) 0.028(4)
O8 0.038(3) 0.056(4) 0.068(4) 0.017(3) 0.013(3) 0.010(3)
O9 0.067(5) 0.042(4) 0.137(8) 0.030(4) -0.004(5) -0.021(4)
O10 0.181(13) 0.164(13) 0.237(16) 0.019(10) 0.132(13) 0.011(10)
Cd1 0.0213(3) 0.0210(3) 0.0265(3) 0.0000(3) 0.00251(19) 0.0023(3)
Cd2 0.0370(5) 0.0210(4) 0.0406(5) 0.000 0.0188(4) 0.000
N1 0.025(4) 0.029(4) 0.035(4) 0.002(3) 0.012(3) 0.001(3)
N2 0.023(3) 0.024(3) 0.030(4) 0.002(3) 0.004(3) -0.008(3)
N3 0.027(4) 0.036(4) 0.033(4) -0.005(3) 0.012(3) -0.002(3)
N4 0.036(4) 0.031(3) 0.046(4) -0.006(4) 0.015(3) 0.000(4)
N5 0.024(4) 0.029(4) 0.039(4) -0.005(3) -0.001(3) -0.009(3)
N6 0.020(3) 0.028(4) 0.036(4) 0.005(3) -0.002(3) -0.005(3)

loop_
_atom_type_symbol
_atom_type_description
_atom_type_scat_dispersion_real
_atom_type_scat_dispersion_imag
_atom_type_scat_source
C C 0.0033 0.0016 'International Tables Vol C Tables 4.2.6.8 and 6.1.1.4'
H H 0.0000 0.0000 'International Tables Vol C Tables 4.2.6.8 and 6.1.1.4'
O O 0.0106 0.0060 'International Tables Vol C Tables 4.2.6.8 and 6.1.1.4'
Cd Cd -0.8075 1.2024 'International Tables Vol C Tables 4.2.6.8 and 6.1.1.4'
N N 0.0061 0.0033 'International Tables Vol C Tables 4.2.6.8 and 6.1.1.4'

loop_
_geom_angle_atom_site_label_1
_geom_angle_atom_site_label_2
_geom_angle_atom_site_label_3
_geom_angle
_geom_angle_site_symmetry_1
_geom_angle_site_symmetry_3
O1 C1 O2 121.3(8) . .
O1 C1 C3 122.1(7) . .
O2 C1 C3 116.4(8) . .
O1 C1 Cd1 57.6(4) . .
O2 C1 Cd1 64.1(5) . .
C3 C1 Cd1 168.3(5) . .
O4 C2 O3 121.4(7) . .
O4 C2 C4 120.5(7) . .
O3 C2 C4 118.1(7) . .
C8 C3 C4 119.8(7) . .
C8 C3 C1 121.2(7) . .
C4 C3 C1 118.9(7) . .
C5 C4 C3 118.9(7) . .
C5 C4 C2 116.9(7) . .
C3 C4 C2 124.0(6) . .
O5 C5 C4 115.1(7) . .
O5 C5 C6 124.2(6) . .
C4 C5 C6 120.6(7) . .
C7 C6 C5 119.3(7) . .
C7 C6 H6 120.3 . .
C5 C6 H6 120.3 . .
C6 C7 C8 120.7(8) . .
C6 C7 H7 119.6 . .
C8 C7 H7 119.6 . .
C7 C8 C3 120.4(8) . .
C7 C8 H8 119.8 . .
C3 C8 H8 119.8 . .
O5 C9 C10 122.6(7) . .
O5 C9 C14 115.6(7) . .
C10 C9 C14 121.6(7) . .
C9 C10 C11 117.9(8) . .
C9 C10 H10 121.1 . .
C11 C10 H10 121.1 . .
C12 C11 C10 121.4(8) . .
C12 C11 H11 119.3 . .
C10 C11 H11 119.3 . .
C11 C12 C13 119.2(7) . .
C11 C12 C15 118.5(7) . .
C13 C12 C15 122.2(8) . .
C14 C13 C12 120.9(7) . .
C14 C13 H13 119.6 . .
C12 C13 H13 119.6 . .
C13 C14 C9 119.0(7) . .
C13 C14 H14 120.5 . .
C9 C14 H14 120.5 . .
O7 C15 O6 120.9(8) . .
O7 C15 C12 119.9(8) . .
O6 C15 C12 119.1(8) . .
O7 C15 Cd2 56.8(5) . 3_534
O6 C15 Cd2 65.0(5) . 3_534
C12 C15 Cd2 166.0(6) . 3_534
N1 C16 N2 112.5(6) . .
N1 C16 H16 123.7 . .
N2 C16 H16 123.7 . .
C18 C17 N1 109.5(7) . .
C18 C17 H17 125.3 . .
N1 C17 H17 125.3 . .
C17 C18 N2 106.7(7) . .
C17 C18 H18 126.6 . .
N2 C18 H18 126.6 . .
C24 C19 C20 121.9(7) . .
C24 C19 N2 119.2(7) . .
C20 C19 N2 118.6(7) . .
C19 C20 C21 117.3(7) . .
C19 C20 H20 121.3 . .
C21 C20 H20 121.3 . .
C22 C21 C20 122.1(7) . .
C22 C21 N5 119.4(7) . .
C20 C21 N5 118.5(7) . .
C21 C22 C23 119.0(7) . .
C21 C22 H22 120.5 . .
C23 C22 H22 120.5 . .
C22 C23 C24 121.0(7) . .
C22 C23 N3 120.6(7) . .
C24 C23 N3 118.4(7) . .
C19 C24 C23 118.6(7) . .
C19 C24 H24 120.7 . .
C23 C24 H24 120.7 . .
N4 C25 N3 112.0(7) . .
N4 C25 H25 124.0 . .
N3 C25 H25 124.0 . .
C27 C26 N4 111.4(8) . .
C27 C26 H26 124.3 . .
N4 C26 H26 124.3 . .
C26 C27 N3 106.1(8) . .
C26 C27 H27 126.9 . .
N3 C27 H27 126.9 . .
N6 C28 N5 112.6(7) . .
N6 C28 H28 123.7 . .
N5 C28 H28 123.7 . .
C30 C29 N5 105.0(7) . .
C30 C29 H29 127.5 . .
N5 C29 H29 127.5 . .
C29 C30 N6 111.5(8) . .
C29 C30 H30 124.2 . .
N6 C30 H30 124.2 . .
C1 O1 Cd1 96.7(5) . .
C1 O2 Cd1 89.3(6) . .
C2 O3 Cd1 101.7(5) . 4_644
C2 O4 Cd1 84.8(4) . 4_644
C9 O5 C5 121.6(6) . .
C15 O6 Cd2 87.6(5) . 3_534
C15 O7 Cd2 96.7(6) . 3_534
H8A O8 H8B 112.2 . .
Cd1 O9 H9A 123.4 . .
Cd1 O9 H9B 112.7 . .
H9A O9 H9B 110.4 . .
H10A O10 H10B 107.9 . .
O3 Cd1 O9 94.6(3) 4_654 .
O3 Cd1 N6 138.0(2) 4_654 2_664
O9 Cd1 N6 84.3(3) . 2_664
O3 Cd1 O1 83.2(2) 4_654 .
O9 Cd1 O1 94.5(3) . .
N6 Cd1 O1 138.8(2) 2_664 .
O3 Cd1 N1 85.6(2) 4_654 .
O9 Cd1 N1 172.8(3) . .
N6 Cd1 N1 90.6(2) 2_664 .
O1 Cd1 N1 92.7(2) . .
O3 Cd1 O2 135.3(2) 4_654 .
O9 Cd1 O2 86.5(3) . .
N6 Cd1 O2 86.7(2) 2_664 .
O1 Cd1 O2 52.2(2) . .
N1 Cd1 O2 98.4(3) . .
O3 Cd1 O4 51.98(17) 4_654 4_654
O9 Cd1 O4 92.2(3) . 4_654
N6 Cd1 O4 86.0(2) 2_664 4_654
O1 Cd1 O4 135.1(2) . 4_654
N1 Cd1 O4 82.30(19) . 4_654
O2 Cd1 O4 172.7(2) . 4_654
O3 Cd1 C1 108.9(2) 4_654 .
O9 Cd1 C1 92.5(3) . .
N6 Cd1 C1 113.1(2) 2_664 .
O1 Cd1 C1 25.7(2) . .
N1 Cd1 C1 94.3(2) . .
O2 Cd1 C1 26.6(2) . .
O4 Cd1 C1 160.7(2) 4_654 .
N4 Cd2 N4 91.2(4) . 2_655
N4 Cd2 O7 141.0(2) . 4_664
N4 Cd2 O7 102.9(3) 2_655 4_664
N4 Cd2 O7 102.9(3) . 3_466
N4 Cd2 O7 141.0(2) 2_655 3_466
O7 Cd2 O7 88.6(4) 4_664 3_466
N4 Cd2 O6 102.3(2) . 3_466
N4 Cd2 O6 88.0(2) 2_655 3_466
O7 Cd2 O6 114.1(2) 4_664 3_466
O7 Cd2 O6 53.7(2) 3_466 3_466
N4 Cd2 O6 88.0(2) . 4_664
N4 Cd2 O6 102.3(2) 2_655 4_664
O7 Cd2 O6 53.7(2) 4_664 4_664
O7 Cd2 O6 114.1(2) 3_466 4_664
O6 Cd2 O6 165.3(3) 3_466 4_664
N4 Cd2 C15 106.9(3) . 3_466
N4 Cd2 C15 114.7(3) 2_655 3_466
O7 Cd2 C15 99.9(3) 4_664 3_466
O7 Cd2 C15 26.5(2) 3_466 3_466
O6 Cd2 C15 27.5(2) 3_466 3_466
O6 Cd2 C15 139.3(3) 4_664 3_466
N4 Cd2 C15 114.7(3) . 4_664
N4 Cd2 C15 106.9(3) 2_655 4_664
O7 Cd2 C15 26.5(2) 4_664 4_664
O7 Cd2 C15 99.9(3) 3_466 4_664
O6 Cd2 C15 139.3(3) 3_466 4_664
O6 Cd2 C15 27.5(2) 4_664 4_664
C15 Cd2 C15 119.3(4) 3_466 4_664
C16 N1 C17 105.4(6) . .
C16 N1 Cd1 124.9(5) . .
C17 N1 Cd1 129.7(5) . .
C16 N2 C18 105.9(6) . .
C16 N2 C19 124.3(6) . .
C18 N2 C19 129.6(6) . .
C25 N3 C27 105.0(7) . .
C25 N3 C23 127.1(7) . .
C27 N3 C23 127.6(7) . .
C25 N4 C26 105.4(7) . .
C25 N4 Cd2 121.9(5) . .
C26 N4 Cd2 132.0(6) . .
C28 N5 C29 106.2(6) . .
C28 N5 C21 127.4(7) . .
C29 N5 C21 126.1(6) . .
C28 N6 C30 104.7(6) . .
C28 N6 Cd1 127.2(5) . 2_644
C30 N6 Cd1 128.0(5) . 2_644

loop_
_geom_bond_atom_site_label_1
_geom_bond_atom_site_label_2
_geom_bond_distance
_geom_bond_site_symmetry_2
C1 O1 1.202(10) .
C1 O2 1.234(10) .
C1 C3 1.516(11) .
C1 Cd1 2.753(8) .
C2 O4 1.253(9) .
C2 O3 1.256(9) .
C2 C4 1.490(11) .
C3 C8 1.392(10) .
C3 C4 1.394(10) .
C4 C5 1.392(9) .
C5 O5 1.373(9) .
C5 C6 1.401(11) .
C6 C7 1.372(11) .
C6 H6 0.9300 .
C7 C8 1.374(11) .
C7 H7 0.9300 .
C8 H8 0.9300 .
C9 O5 1.369(8) .
C9 C10 1.392(11) .
C9 C14 1.412(11) .
C10 C11 1.412(11) .
C10 H10 0.9300 .
C11 C12 1.397(12) .
C11 H11 0.9300 .
C12 C13 1.399(11) .
C12 C15 1.498(11) .
C13 C14 1.388(11) .
C13 H13 0.9300 .
C14 H14 0.9300 .
C15 O7 1.217(11) .
C15 O6 1.250(10) .
C15 Cd2 2.708(9) 3_534
C16 N1 1.303(9) .
C16 N2 1.361(9) .
C16 H16 0.9300 .
C17 C18 1.351(11) .
C17 N1 1.395(9) .
C17 H17 0.9300 .
C18 N2 1.384(9) .
C18 H18 0.9300 .
C19 C24 1.376(11) .
C19 C20 1.393(10) .
C19 N2 1.418(9) .
C20 C21 1.396(10) .
C20 H20 0.9300 .
C21 C22 1.374(11) .
C21 N5 1.432(9) .
C22 C23 1.376(11) .
C22 H22 0.9300 .
C23 C24 1.399(10) .
C23 N3 1.408(9) .
C24 H24 0.9300 .
C25 N4 1.306(10) .
C25 N3 1.366(10) .
C25 H25 0.9300 .
C26 C27 1.335(12) .
C26 N4 1.350(10) .
C26 H26 0.9300 .
C27 N3 1.388(10) .
C27 H27 0.9300 .
C28 N6 1.300(10) .
C28 N5 1.356(10) .
C28 H28 0.9300 .
C29 C30 1.348(11) .
C29 N5 1.386(10) .
C29 H29 0.9300 .
C30 N6 1.368(9) .
C30 H30 0.9300 .
O1 Cd1 2.340(6) .
O2 Cd1 2.476(8) .
O3 Cd1 2.290(4) 4_644
O4 Cd1 2.650(5) 4_644
O6 Cd2 2.456(6) 3_534
O7 Cd2 2.281(6) 3_534
O8 H8A 0.8456 .
O8 H8B 0.8466 .
O9 Cd1 2.306(6) .
O9 H9A 0.8534 .
O9 H9B 0.8590 .
O10 H10A 0.8779 .
O10 H10B 0.8581 .
Cd1 O3 2.290(4) 4_654
Cd1 N6 2.316(6) 2_664
Cd1 N1 2.341(6) .
Cd1 O4 2.650(5) 4_654
Cd2 N4 2.249(7) .
Cd2 N4 2.249(7) 2_655
Cd2 O7 2.281(6) 4_664
Cd2 O7 2.281(6) 3_466
Cd2 O6 2.456(6) 3_466
Cd2 O6 2.456(6) 4_664
Cd2 C15 2.708(9) 3_466
Cd2 C15 2.708(9) 4_664
N6 Cd1 2.316(6) 2_644
